data_7209489
loop_
_publ_author_name
'Utzolino, A.'
'Bluhm, K.'

_publ_section_title
;
 Die Synthese und Kristallstruktur von: Ba2 Mn (B3 O6)2 und Ba2 Co (B3
 O6)2
;
_journal_name_full
;
Zeitschrift fuer Naturforschung, Teil B. Anorganische Chemie, Organische
 Chemie (42,1987-)
;
_journal_page_first 907
_journal_page_last 911
_journal_volume 51
_journal_year 1996
_chemical_formula_sum 'B6 Ba2 Co O12'
_chemical_name_systematic 'Ba2 Co (B3 O6)2'
_space_group_IT_number 148
_symmetry_space_group_name_Hall '-R 3'
_symmetry_space_group_name_H-M 'R -3 :H'
_cell_angle_alpha 90
_cell_angle_beta 90
_cell_angle_gamma 120
_cell_formula_units_Z 3
_cell_length_a 7.072
_cell_length_b 7.072
_cell_length_c 16.738
_cell_volume 724.968
_citation_journal_id_ASTM ZNBSEN
_cod_data_source_file boron4-x_213.cif
_cod_data_source_block B6Ba2Co1O12
_cod_original_cell_volume 724.9678
_cod_original_formula_sum 'B6 Ba2 Co1 O12'
_cod_database_code 7209489

loop_
_symmetry_equiv_pos_as_xyz
x,y,z
-y,x-y,z
-x+y,-x,z
-x,-y,-z
y,-x+y,-z
x-y,x,-z
x+2/3,y+1/3,z+1/3
-y+2/3,x-y+1/3,z+1/3
-x+y+2/3,-x+1/3,z+1/3
-x+2/3,-y+1/3,-z+1/3
y+2/3,-x+y+1/3,-z+1/3
x-y+2/3,x+1/3,-z+1/3
x+1/3,y+2/3,z+2/3
-y+1/3,x-y+2/3,z+2/3
-x+y+1/3,-x+2/3,z+2/3
-x+1/3,-y+2/3,-z+2/3
y+1/3,-x+y+2/3,-z+2/3
x-y+1/3,x+2/3,-z+2/3

loop_
_atom_site_label
_atom_site_type_symbol
_atom_site_fract_x
_atom_site_fract_y
_atom_site_fract_z
_atom_site_occupancy
_atom_site_U_iso_or_equiv
O1 O-2 0.5489 0.7182 0.2559 1 0.0
Co1 Co+2 0 0 0 1 0.0
B1 B+3 0.3875 0.4967 0.255 1 0.0
O2 O-2 0.4299 0.3344 0.2532 1 0.0
Ba1 Ba+2 0 0 0.21096 1 0.0
